data_2104916
loop_
_publ_author_name
'Siegler, Maxime A.'
'Parkin, Sean'
'Angel, Ross J.'
'Brock, Carolyn Pratt'

_publ_section_title
;
 Detailed study of the phase transition in
 [Ni(H~2~O)~6~](NO~3~)~2~&#x00B7;(15-crown-5)&#x00B7;H~2~O and analysis
 in terms of mean-field theory
;
_journal_issue 2
_journal_name_full 'Acta Crystallographica Section B'
_journal_page_first 130
_journal_page_last 143
_journal_paper_doi 10.1107/S010876811100526X
_journal_volume 67
_journal_year 2011
_chemical_formula_moiety 'C10 H20 O5, H12 Ni O6 2+, 2(N O3 1-), H2 O'
_chemical_formula_sum 'C10 H34 N2 Ni O18'
_chemical_formula_weight 529.10
_chemical_name_systematic 'hexaaquanickel(II) nitrate (15-crown-5) monohydrate'
_space_group_IT_number 4
_symmetry_cell_setting monoclinic
_symmetry_Int_Tables_number 4
_symmetry_space_group_name_Hall 'P 2yb (1/2*x,y,-1/2*x+z)'
_symmetry_space_group_name_H-M 'B 1 21 1'
_atom_sites_solution_hydrogens geom
_atom_sites_solution_primary direct
_atom_sites_solution_secondary difmap
_audit_creation_method SHELXL-97
_cell_angle_alpha 90.
_cell_angle_beta 106.38(1)
_cell_angle_gamma 90.
_cell_formula_units_Z 8
_cell_length_a 16.208(2)
_cell_length_b 16.550(2)
_cell_length_c 17.882(2)
_cell_measurement_reflns_used 5467
_cell_measurement_temperature 130(2)
_cell_measurement_theta_max 27.48
_cell_measurement_theta_min 1.00
_cell_volume 4602.0(10)
_computing_cell_refinement 'SCALEPACK (Otwinowski & Minor, 2006)'
_computing_data_collection 'COLLECT (Nonius, 2000)'
_computing_data_reduction 'DENZO-SMN (Otwinowski & Minor, 2006)'
_computing_molecular_graphics 'Mercury (Macrae et al., 2008)'
_computing_publication_material
;
SHELXL-97 (Sheldrick, 2008) and local procedures
;
_computing_structure_refinement 'SHELXL-97 (Sheldrick, 2008)'
_computing_structure_solution 'SHELXS-97 (Sheldrick, 2008)'
_diffrn_ambient_temperature 130(2)
_diffrn_detector_area_resol_mean 18
_diffrn_measured_fraction_theta_full 1.000
_diffrn_measured_fraction_theta_max 1.000
_diffrn_measurement_device_type 'Nonius KappaCCD diffractometer'
_diffrn_measurement_method '\w scans at fixed \c = 55\%'
_diffrn_radiation_monochromator graphite
_diffrn_radiation_source 'fine-focus sealed tube'
_diffrn_radiation_type MoK\a
_diffrn_radiation_wavelength 0.71073
_diffrn_reflns_av_R_equivalents 0.069
_diffrn_reflns_av_sigmaI/netI 0.0839
_diffrn_reflns_limit_h_max 21
_diffrn_reflns_limit_h_min -21
_diffrn_reflns_limit_k_max 21
_diffrn_reflns_limit_k_min -21
_diffrn_reflns_limit_l_max 23
_diffrn_reflns_limit_l_min -23
_diffrn_reflns_number 33169
_diffrn_reflns_theta_full 27.48
_diffrn_reflns_theta_max 27.48
_diffrn_reflns_theta_min 1.50
_diffrn_standards_decay_% <2
_exptl_absorpt_coefficient_mu 0.927
_exptl_absorpt_correction_T_max 0.8735
_exptl_absorpt_correction_T_min 0.7374
_exptl_absorpt_correction_type multi-scan
_exptl_absorpt_process_details 'Scalepack (Otwinowski & Minor, 2006)'
_exptl_crystal_colour 'pale green'
_exptl_crystal_density_diffrn 1.527
_exptl_crystal_density_method 'not measured'
_exptl_crystal_description parallelepiped
_exptl_crystal_F_000 2240
_exptl_crystal_size_max 0.35
_exptl_crystal_size_mid 0.15
_exptl_crystal_size_min 0.15
_refine_diff_density_max 0.878
_refine_diff_density_min -0.404
_refine_diff_density_rms 0.073
_refine_ls_abs_structure_details 'Flack H D (1983), Acta Cryst. A39, 876-881'
_refine_ls_abs_structure_Flack 0.079(9)
_refine_ls_extinction_coef 0.00011(5)
_refine_ls_extinction_expression Fc^*^=kFc[1+0.001xFc^2^\l^3^/sin(2\q)]^-1/4^
_refine_ls_extinction_method SHELXL
_refine_ls_goodness_of_fit_ref 0.990
_refine_ls_hydrogen_treatment mixed
_refine_ls_matrix_type full
_refine_ls_number_parameters 648
_refine_ls_number_reflns 10547
_refine_ls_number_restraints 43
_refine_ls_restrained_S_all 0.989
_refine_ls_R_factor_all 0.0989
_refine_ls_R_factor_gt 0.0423
_refine_ls_shift/su_max 0.001
_refine_ls_shift/su_mean 0.000
_refine_ls_structure_factor_coef Fsqd
_refine_ls_weighting_details 'calc w=1/[\s^2^(Fo^2^)+(0.0358P)^2^+0.0000P] where P=(Fo^2^+2Fc^2^)/3'
_refine_ls_weighting_scheme calc
_refine_ls_wR_factor_gt 0.0781
_refine_ls_wR_factor_ref 0.0929
_reflns_number_gt 6478
_reflns_number_total 10547
_reflns_threshold_expression >2sigma(I)
_cod_data_source_file hw5014.cif
_cod_data_source_block 130K_H
_cod_original_cell_volume 4602.0(9)
_cod_original_sg_symbol_H-M 'B 21'
_cod_database_code 2104916

loop_
_symmetry_equiv_pos_as_xyz
'x, y, z'
'-x, y+1/2, -z'
'x+1/2, y, z+1/2'
'-x+1/2, y+1/2, -z+1/2'

loop_
_atom_site_label
_atom_site_type_symbol
_atom_site_fract_x
_atom_site_fract_y
_atom_site_fract_z
_atom_site_U_iso_or_equiv
_atom_site_adp_type
_atom_site_occupancy
_atom_site_symmetry_multiplicity
_atom_site_calc_flag
_atom_site_refinement_flags
_atom_site_disorder_assembly
_atom_site_disorder_group
C1_1 C 0.0439(3) 0.1858(3) 0.0492(2) 0.0390(11) Uani 1 1 d . . .
H1A_1 H 0.0050 0.1436 0.0195 0.047 Uiso 1 1 calc R . .
H1B_1 H 0.1036 0.1719 0.0503 0.047 Uiso 1 1 calc R . .
C2_1 C 0.0200(2) 0.2668(3) 0.0116(2) 0.0336(11) Uani 1 1 d . . .
H2A_1 H 0.0059 0.2613 -0.0458 0.040 Uiso 1 1 calc R . .
H2B_1 H -0.0315 0.2879 0.0246 0.040 Uiso 1 1 calc R . .
C3_1 C 0.0686(3) 0.4044(3) 0.0206(2) 0.0366(11) Uani 1 1 d . . .
H3A_1 H 0.0287 0.4080 -0.0326 0.044 Uiso 1 1 calc R . .
H3B_1 H 0.1214 0.4347 0.0211 0.044 Uiso 1 1 calc R . .
C4_1 C 0.0273(3) 0.4427(3) 0.0773(2) 0.0367(11) Uani 1 1 d . . .
H4A_1 H 0.0151 0.5004 0.0641 0.044 Uiso 1 1 calc R . .
H4B_1 H -0.0278 0.4153 0.0747 0.044 Uiso 1 1 calc R . .
C5_1 C 0.0531(3) 0.4768(2) 0.2093(2) 0.0286(10) Uani 1 1 d . . .
H5A_1 H -0.0089 0.4657 0.2003 0.034 Uiso 1 1 calc R . .
H5B_1 H 0.0607 0.5358 0.2049 0.034 Uiso 1 1 calc R . .
C6_1 C 0.1019(2) 0.4487(2) 0.2885(2) 0.0314(10) Uani 1 1 d . . .
H6A_1 H 0.1644 0.4501 0.2941 0.038 Uiso 1 1 calc R . .
H6B_1 H 0.0900 0.4845 0.3286 0.038 Uiso 1 1 calc R . .
C7_1 C 0.1336(3) 0.3242(2) 0.3600(2) 0.0304(11) Uani 1 1 d . . .
H7A_1 H 0.1325 0.3465 0.4111 0.036 Uiso 1 1 calc R . .
H7B_1 H 0.1929 0.3289 0.3555 0.036 Uiso 1 1 calc R . .
C8_1 C 0.1061(3) 0.2371(3) 0.3538(2) 0.0323(10) Uani 1 1 d . . .
H8A_1 H 0.1410 0.2064 0.3992 0.039 Uiso 1 1 calc R . .
H8B_1 H 0.0449 0.2330 0.3529 0.039 Uiso 1 1 calc R . .
C9_1 C 0.0655(3) 0.1369(2) 0.2545(2) 0.0337(11) Uani 1 1 d . . .
H9A_1 H 0.0053 0.1479 0.2540 0.040 Uiso 1 1 calc R . .
H9B_1 H 0.0863 0.0893 0.2880 0.040 Uiso 1 1 calc R . .
C10_1 C 0.0706(3) 0.1212(2) 0.1730(2) 0.0376(11) Uani 1 1 d . . .
H10A_1 H 0.1311 0.1122 0.1734 0.045 Uiso 1 1 calc R . .
H10B_1 H 0.0369 0.0724 0.1514 0.045 Uiso 1 1 calc R . .
O1_1 O 0.03638(16) 0.19051(15) 0.12626(14) 0.0283(6) Uani 1 1 d . . .
O2_1 O 0.09020(16) 0.32196(16) 0.03864(13) 0.0305(7) Uani 1 1 d . . .
O3_1 O 0.08403(16) 0.43559(15) 0.15300(14) 0.0270(6) Uani 1 1 d . . .
O4_1 O 0.07557(15) 0.36733(15) 0.29874(13) 0.0267(6) Uani 1 1 d . . .
O5_1 O 0.11783(16) 0.20480(15) 0.28315(14) 0.0273(6) Uani 1 1 d . . .
Ni1_1 Ni 0.32469(3) 0.30124(3) 0.19804(2) 0.01567(13) Uani 1 1 d . . .
O6_1 O 0.20236(14) 0.30481(17) 0.20832(14) 0.0224(6) Uani 1 1 d D . .
H6C_1 H 0.1667(16) 0.3408(14) 0.1882(19) 0.034 Uiso 1 1 d D . .
H6D_1 H 0.1728(17) 0.2696(14) 0.222(2) 0.034 Uiso 1 1 d D . .
O7_1 O 0.44382(14) 0.30910(15) 0.18194(12) 0.0178(6) Uani 1 1 d D . .
H7C_1 H 0.4862(13) 0.3215(18) 0.2191(13) 0.027 Uiso 1 1 d D . .
H7D_1 H 0.4643(17) 0.2745(15) 0.1574(15) 0.027 Uiso 1 1 d D . .
O8_1 O 0.27282(17) 0.32618(15) 0.08220(13) 0.0238(6) Uani 1 1 d D . .
H8C_1 H 0.2204(7) 0.321(2) 0.0637(18) 0.036 Uiso 1 1 d D . .
H8D_1 H 0.2875(18) 0.3613(17) 0.0549(17) 0.036 Uiso 1 1 d D . .
O9_1 O 0.34097(16) 0.42139(13) 0.23089(13) 0.0222(6) Uani 1 1 d D . .
H9C_1 H 0.3126(19) 0.4522(17) 0.1956(12) 0.033 Uiso 1 1 d D . .
H9D_1 H 0.325(2) 0.435(2) 0.2700(10) 0.033 Uiso 1 1 d D . .
O10_1 O 0.37327(16) 0.26945(14) 0.31353(12) 0.0204(6) Uani 1 1 d D . .
H10C_1 H 0.370(2) 0.3036(12) 0.3480(14) 0.031 Uiso 1 1 d D . .
H10D_1 H 0.358(2) 0.2261(10) 0.3317(17) 0.031 Uiso 1 1 d D . .
O11_1 O 0.32011(17) 0.18078(14) 0.17140(14) 0.0247(6) Uani 1 1 d D . .
H11C_1 H 0.302(2) 0.1543(18) 0.2027(13) 0.037 Uiso 1 1 d D . .
H11D_1 H 0.300(2) 0.1574(18) 0.1284(9) 0.037 Uiso 1 1 d D . .
N1_1 N 0.32426(19) 0.43318(19) 0.43230(16) 0.0220(7) Uani 1 1 d . . .
O12_1 O 0.34876(17) 0.36204(15) 0.43241(13) 0.0310(7) Uani 1 1 d . . .
O13_1 O 0.30099(18) 0.45885(15) 0.48929(14) 0.0309(7) Uani 1 1 d . . .
O14_1 O 0.3212(2) 0.47852(16) 0.37624(15) 0.0379(8) Uani 1 1 d . . .
N2_1 N 0.2823(2) 0.08107(18) 0.34546(17) 0.0256(8) Uani 1 1 d . . .
O15_1 O 0.27113(16) 0.07635(13) 0.27381(13) 0.0260(6) Uani 1 1 d . . .
O16_1 O 0.24532(18) 0.03297(14) 0.37859(13) 0.0338(7) Uani 1 1 d . . .
O17_1 O 0.3304(2) 0.13394(17) 0.38493(16) 0.0456(9) Uani 1 1 d . . .
O18_1 O 0.2537(5) 0.1256(3) 0.0243(3) 0.0401(17) Uani 0.716(12) 1 d PD A 1
O18'_1 O 0.3007(12) 0.1060(9) 0.0388(8) 0.0401(17) Uani 0.284(12) 1 d P A 2
H18C_1 H 0.292(2) 0.128(2) 0.001(3) 0.060 Uiso 1 1 d D . .
H18D_1 H 0.244(3) 0.0760(9) 0.027(2) 0.060 Uiso 1 1 d D . .
C1_2 C 0.5303(3) 0.2272(2) 0.0224(2) 0.0296(10) Uani 1 1 d . . .
H1A_2 H 0.4859 0.1955 -0.0156 0.035 Uiso 1 1 calc R . .
H1B_2 H 0.5874 0.2116 0.0173 0.035 Uiso 1 1 calc R . .
C2_2 C 0.5154(2) 0.3161(2) 0.0065(2) 0.0269(10) Uani 1 1 d . . .
H2A_2 H 0.4997 0.3262 -0.0503 0.032 Uiso 1 1 calc R . .
H2B_2 H 0.4675 0.3349 0.0263 0.032 Uiso 1 1 calc R . .
C3_2 C 0.5785(3) 0.4452(2) 0.0457(2) 0.0358(11) Uani 1 1 d . . .
H3A_2 H 0.5383 0.4624 -0.0045 0.043 Uiso 1 1 calc R . .
H3B_2 H 0.6338 0.4736 0.0520 0.043 Uiso 1 1 calc R . .
C4_2 C 0.5418(3) 0.4685(2) 0.1119(2) 0.0304(10) Uani 1 1 d . . .
H4A_2 H 0.5364 0.5280 0.1141 0.037 Uiso 1 1 calc R . .
H4B_2 H 0.4840 0.4444 0.1036 0.037 Uiso 1 1 calc R . .
C5_2 C 0.5752(3) 0.4683(2) 0.2495(2) 0.0296(11) Uani 1 1 d . . .
H5A_2 H 0.5123 0.4637 0.2408 0.036 Uiso 1 1 calc R . .
H5B_2 H 0.5916 0.5258 0.2590 0.036 Uiso 1 1 calc R . .
C6_2 C 0.6214(2) 0.4184(2) 0.3182(2) 0.0301(10) Uani 1 1 d . . .
H6A_2 H 0.6826 0.4122 0.3196 0.036 Uiso 1 1 calc R . .
H6B_2 H 0.6187 0.4450 0.3671 0.036 Uiso 1 1 calc R . .
C7_2 C 0.6297(2) 0.2789(3) 0.36007(19) 0.0296(11) Uani 1 1 d . . .
H7A_2 H 0.6289 0.2871 0.4147 0.035 Uiso 1 1 calc R . .
H7B_2 H 0.6902 0.2803 0.3583 0.035 Uiso 1 1 calc R . .
C8_2 C 0.5896(3) 0.1993(2) 0.3305(2) 0.0305(10) Uani 1 1 d . . .
H8A_2 H 0.6161 0.1555 0.3671 0.037 Uiso 1 1 calc R . .
H8B_2 H 0.5271 0.2004 0.3250 0.037 Uiso 1 1 calc R . .
C9_2 C 0.5523(3) 0.1249(2) 0.2092(2) 0.0271(10) Uani 1 1 d . . .
H9A_2 H 0.4918 0.1312 0.2100 0.032 Uiso 1 1 calc R . .
H9B_2 H 0.5726 0.0708 0.2300 0.032 Uiso 1 1 calc R . .
C10_2 C 0.5586(3) 0.1333(2) 0.1274(2) 0.0287(10) Uani 1 1 d . . .
H10A_2 H 0.6191 0.1280 0.1266 0.034 Uiso 1 1 calc R . .
H10B_2 H 0.5243 0.0906 0.0937 0.034 Uiso 1 1 calc R . .
O1_2 O 0.52610(16) 0.21124(14) 0.09998(13) 0.0251(6) Uani 1 1 d . . .
O2_2 O 0.59212(16) 0.35916(17) 0.04433(13) 0.0290(7) Uani 1 1 d . . .
O3_2 O 0.59816(16) 0.43961(15) 0.18241(13) 0.0271(6) Uani 1 1 d . . .
O4_2 O 0.58091(16) 0.34125(14) 0.31117(14) 0.0262(6) Uani 1 1 d . . .
O5_2 O 0.60468(15) 0.18644(14) 0.25623(13) 0.0232(6) Uani 1 1 d . . .
Ni2_2 Ni 0.82442(3) 0.29729(3) 0.19634(2) 0.01546(12) Uani 1 1 d . . .
O6_2 O 0.70272(14) 0.29965(17) 0.20819(13) 0.0209(5) Uani 1 1 d D . .
H6C_2 H 0.6713(17) 0.3397(12) 0.1922(19) 0.031 Uiso 1 1 d D . .
H6D_2 H 0.6714(17) 0.2672(14) 0.223(2) 0.031 Uiso 1 1 d D . .
O7_2 O 0.94345(14) 0.30429(15) 0.17898(12) 0.0165(5) Uani 1 1 d D . .
H7C_2 H 0.9837(14) 0.3199(16) 0.2170(13) 0.025 Uiso 1 1 d D . .
H7D_2 H 0.9651(17) 0.2635(13) 0.1629(16) 0.025 Uiso 1 1 d D . .
O8_2 O 0.77042(16) 0.32808(14) 0.08168(13) 0.0214(6) Uani 1 1 d D . .
H8C_2 H 0.7177(7) 0.337(2) 0.0694(19) 0.032 Uiso 1 1 d D . .
H8D_2 H 0.7907(17) 0.3637(16) 0.0588(18) 0.032 Uiso 1 1 d D . .
O9_2 O 0.84450(17) 0.41441(13) 0.23450(13) 0.0214(6) Uani 1 1 d D . .
H9C_2 H 0.825(2) 0.4519(14) 0.2038(13) 0.032 Uiso 1 1 d D . .
H9D_2 H 0.840(2) 0.4276(18) 0.2776(8) 0.032 Uiso 1 1 d D . .
O10_2 O 0.87449(16) 0.26288(14) 0.31127(13) 0.0197(6) Uani 1 1 d D . .
H10C_2 H 0.864(2) 0.2970(13) 0.3423(15) 0.030 Uiso 1 1 d D . .
H10D_2 H 0.856(2) 0.2195(10) 0.3245(17) 0.030 Uiso 1 1 d D . .
O11_2 O 0.81750(17) 0.17772(14) 0.16714(13) 0.0222(6) Uani 1 1 d D . .
H11C_2 H 0.796(2) 0.1498(18) 0.1964(13) 0.033 Uiso 1 1 d D . .
H11D_2 H 0.796(2) 0.1564(18) 0.1228(8) 0.033 Uiso 1 1 d D . .
N1_2 N 0.83200(18) 0.42408(19) 0.43398(15) 0.0214(7) Uani 1 1 d . . .
O12_2 O 0.82531(16) 0.34908(15) 0.42190(14) 0.0271(6) Uani 1 1 d . . .
O13_2 O 0.81948(18) 0.45223(15) 0.49449(14) 0.0342(7) Uani 1 1 d . . .
O14_2 O 0.8505(2) 0.46857(16) 0.38592(15) 0.0441(9) Uani 1 1 d . . .
N2_2 N 0.7669(2) 0.08148(18) 0.33485(17) 0.0252(8) Uani 1 1 d . . .
O15_2 O 0.76033(16) 0.07466(13) 0.26376(13) 0.0267(6) Uani 1 1 d . . .
O16_2 O 0.72564(18) 0.03512(13) 0.36621(13) 0.0295(7) Uani 1 1 d . . .
O17_2 O 0.8148(2) 0.13450(16) 0.37534(15) 0.0375(8) Uani 1 1 d . . .
O18_2 O 0.7448(3) 0.11847(19) 0.0229(2) 0.0656(11) Uani 1 1 d D . .
H18C_2 H 0.7956(14) 0.100(3) 0.026(4) 0.098 Uiso 1 1 d D . .
H18D_2 H 0.717(3) 0.0744(17) 0.021(3) 0.098 Uiso 1 1 d D . .

loop_
_atom_site_aniso_label
_atom_site_aniso_U_11
_atom_site_aniso_U_22
_atom_site_aniso_U_33
_atom_site_aniso_U_23
_atom_site_aniso_U_13
_atom_site_aniso_U_12
C1_1 0.035(3) 0.047(3) 0.035(2) -0.020(2) 0.010(2) 0.001(2)
C2_1 0.023(3) 0.060(3) 0.018(2) -0.007(2) 0.0065(18) -0.002(2)
C3_1 0.034(3) 0.051(3) 0.026(2) 0.016(2) 0.0105(19) 0.008(2)
C4_1 0.028(3) 0.037(3) 0.045(3) 0.013(2) 0.011(2) 0.009(2)
C5_1 0.028(3) 0.019(2) 0.043(3) -0.0088(19) 0.016(2) 0.002(2)
C6_1 0.028(3) 0.029(2) 0.043(2) -0.013(2) 0.019(2) -0.011(2)
C7_1 0.022(3) 0.046(3) 0.022(2) -0.0030(19) 0.0046(18) 0.000(2)
C8_1 0.025(2) 0.055(3) 0.020(2) 0.0096(19) 0.0116(18) 0.011(2)
C9_1 0.031(3) 0.018(2) 0.051(3) 0.006(2) 0.010(2) 0.001(2)
C10_1 0.026(3) 0.021(2) 0.061(3) -0.006(2) 0.006(2) 0.007(2)
O1_1 0.0270(17) 0.0281(16) 0.0326(15) -0.0087(13) 0.0129(13) 0.0022(13)
O2_1 0.0211(16) 0.0442(19) 0.0236(14) 0.0004(12) 0.0022(12) 0.0021(13)
O3_1 0.0202(16) 0.0294(15) 0.0324(15) 0.0000(13) 0.0092(12) 0.0055(13)
O4_1 0.0175(16) 0.0334(16) 0.0271(15) -0.0007(12) 0.0028(12) -0.0033(13)
O5_1 0.0244(17) 0.0266(15) 0.0341(15) 0.0036(12) 0.0134(12) -0.0020(13)
Ni1_1 0.0150(3) 0.0169(3) 0.0159(2) -0.0004(2) 0.00567(19) -0.0004(2)
O6_1 0.0143(15) 0.0297(15) 0.0259(13) 0.0090(13) 0.0102(12) 0.0003(14)
O7_1 0.0117(14) 0.0221(15) 0.0205(12) -0.0053(11) 0.0059(10) -0.0012(12)
O8_1 0.0206(16) 0.0335(16) 0.0173(13) 0.0047(11) 0.0051(12) -0.0056(13)
O9_1 0.0298(17) 0.0195(14) 0.0215(13) -0.0008(11) 0.0139(12) 0.0019(12)
O10_1 0.0241(15) 0.0221(14) 0.0143(12) 0.0000(10) 0.0040(11) -0.0030(13)
O11_1 0.0372(18) 0.0157(13) 0.0223(13) -0.0017(11) 0.0101(13) -0.0039(12)
N1_1 0.020(2) 0.0242(19) 0.0215(17) -0.0044(14) 0.0048(14) -0.0069(15)
O12_1 0.0398(19) 0.0266(16) 0.0258(14) -0.0003(12) 0.0076(12) 0.0141(14)
O13_1 0.047(2) 0.0286(16) 0.0235(14) 0.0004(12) 0.0200(14) 0.0049(14)
O14_1 0.066(2) 0.0256(16) 0.0275(15) 0.0045(13) 0.0218(16) -0.0081(16)
N2_1 0.031(2) 0.0207(18) 0.0275(19) 0.0012(15) 0.0120(16) -0.0015(16)
O15_1 0.0334(18) 0.0260(15) 0.0202(14) 0.0022(11) 0.0104(12) 0.0013(13)
O16_1 0.050(2) 0.0303(15) 0.0263(14) -0.0008(12) 0.0193(14) -0.0129(15)
O17_1 0.066(2) 0.0310(17) 0.0328(17) -0.0027(14) 0.0022(16) -0.0225(17)
O18_1 0.058(5) 0.036(3) 0.025(2) -0.008(2) 0.010(3) -0.017(3)
O18'_1 0.058(5) 0.036(3) 0.025(2) -0.008(2) 0.010(3) -0.017(3)
C1_2 0.029(3) 0.038(2) 0.023(2) -0.0069(18) 0.0106(18) 0.000(2)
C2_2 0.017(2) 0.042(3) 0.0188(18) 0.0027(18) -0.0006(16) -0.005(2)
C3_2 0.042(3) 0.027(2) 0.034(2) 0.0123(19) 0.003(2) -0.003(2)
C4_2 0.027(2) 0.025(2) 0.038(2) 0.0083(19) 0.006(2) 0.004(2)
C5_2 0.020(2) 0.024(2) 0.048(3) -0.011(2) 0.015(2) -0.005(2)
C6_2 0.025(2) 0.032(2) 0.036(2) -0.0189(19) 0.0124(19) -0.006(2)
C7_2 0.021(2) 0.053(3) 0.0146(18) 0.0016(19) 0.0054(17) 0.006(2)
C8_2 0.030(3) 0.039(3) 0.025(2) 0.0076(19) 0.0119(19) 0.000(2)
C9_2 0.020(2) 0.018(2) 0.041(3) 0.0032(19) 0.005(2) -0.0019(19)
C10_2 0.029(3) 0.016(2) 0.040(3) -0.0059(19) 0.009(2) 0.0040(19)
O1_2 0.0302(17) 0.0235(14) 0.0250(14) -0.0006(11) 0.0134(12) 0.0044(13)
O2_2 0.0251(17) 0.0345(16) 0.0256(14) 0.0049(12) 0.0039(12) 0.0014(14)
O3_2 0.0241(16) 0.0292(16) 0.0285(14) 0.0005(12) 0.0083(12) 0.0028(13)
O4_2 0.0189(15) 0.0279(15) 0.0309(14) -0.0043(12) 0.0058(12) -0.0020(13)
O5_2 0.0223(16) 0.0220(14) 0.0272(14) 0.0029(11) 0.0101(12) 0.0001(12)
Ni2_2 0.0159(3) 0.0154(2) 0.0158(2) 0.0006(2) 0.00551(19) -0.0001(2)
O6_2 0.0121(14) 0.0253(14) 0.0281(13) 0.0068(14) 0.0101(11) 0.0023(14)
O7_2 0.0152(14) 0.0171(13) 0.0181(12) -0.0037(11) 0.0059(10) 0.0015(13)
O8_2 0.0134(15) 0.0317(15) 0.0193(13) 0.0080(11) 0.0050(12) 0.0001(12)
O9_2 0.0287(16) 0.0181(14) 0.0194(13) 0.0005(11) 0.0102(12) 0.0007(12)
O10_2 0.0213(15) 0.0166(13) 0.0196(13) 0.0020(10) 0.0033(11) -0.0010(13)
O11_2 0.0306(17) 0.0184(13) 0.0203(13) -0.0005(11) 0.0114(13) -0.0055(12)
N1_2 0.020(2) 0.027(2) 0.0170(16) 0.0001(14) 0.0042(14) -0.0016(15)
O12_2 0.0315(17) 0.0221(15) 0.0271(14) 0.0010(11) 0.0076(12) 0.0014(13)
O13_2 0.055(2) 0.0283(16) 0.0233(14) -0.0021(12) 0.0172(14) 0.0022(14)
O14_2 0.079(3) 0.0312(17) 0.0285(16) -0.0024(13) 0.0262(17) -0.0221(17)
N2_2 0.031(2) 0.0165(17) 0.0277(19) 0.0033(15) 0.0081(16) 0.0062(16)
O15_2 0.0358(18) 0.0247(15) 0.0238(15) 0.0044(11) 0.0154(13) 0.0032(13)
O16_2 0.0462(19) 0.0188(13) 0.0292(14) 0.0020(12) 0.0198(13) -0.0084(13)
O17_2 0.052(2) 0.0287(16) 0.0286(16) -0.0005(13) 0.0060(15) -0.0177(16)
O18_2 0.110(3) 0.052(2) 0.0360(18) -0.0164(16) 0.023(2) -0.022(2)

loop_
_atom_type_symbol
_atom_type_description
_atom_type_scat_dispersion_real
_atom_type_scat_dispersion_imag
_atom_type_scat_source
C C 0.0033 0.0016 'International Tables Vol C Tables 4.2.6.8 and 6.1.1.4'
H H 0.0000 0.0000 'International Tables Vol C Tables 4.2.6.8 and 6.1.1.4'
N N 0.0061 0.0033 'International Tables Vol C Tables 4.2.6.8 and 6.1.1.4'
O O 0.0106 0.0060 'International Tables Vol C Tables 4.2.6.8 and 6.1.1.4'
Ni Ni 0.3393 1.1124 'International Tables Vol C Tables 4.2.6.8 and 6.1.1.4'

loop_
_geom_angle_atom_site_label_1
_geom_angle_atom_site_label_2
_geom_angle_atom_site_label_3
_geom_angle
_geom_angle_site_symmetry_1
_geom_angle_site_symmetry_3
_geom_angle_publ_flag
O1_1 C1_1 C2_1 107.7(3) . . no
O1_1 C1_1 H1A_1 110.2 . . no
C2_1 C1_1 H1A_1 110.2 . . no
O1_1 C1_1 H1B_1 110.2 . . no
C2_1 C1_1 H1B_1 110.2 . . no
H1A_1 C1_1 H1B_1 108.5 . . no
O2_1 C2_1 C1_1 109.7(3) . . no
O2_1 C2_1 H2A_1 109.7 . . no
C1_1 C2_1 H2A_1 109.7 . . no
O2_1 C2_1 H2B_1 109.7 . . no
C1_1 C2_1 H2B_1 109.7 . . no
H2A_1 C2_1 H2B_1 108.2 . . no
O2_1 C3_1 C4_1 112.3(3) . . no
O2_1 C3_1 H3A_1 109.1 . . no
C4_1 C3_1 H3A_1 109.1 . . no
O2_1 C3_1 H3B_1 109.1 . . no
C4_1 C3_1 H3B_1 109.1 . . no
H3A_1 C3_1 H3B_1 107.9 . . no
O3_1 C4_1 C3_1 108.5(3) . . no
O3_1 C4_1 H4A_1 110.0 . . no
C3_1 C4_1 H4A_1 110.0 . . no
O3_1 C4_1 H4B_1 110.0 . . no
C3_1 C4_1 H4B_1 110.0 . . no
H4A_1 C4_1 H4B_1 108.4 . . no
O3_1 C5_1 C6_1 109.0(3) . . no
O3_1 C5_1 H5A_1 109.9 . . no
C6_1 C5_1 H5A_1 109.9 . . no
O3_1 C5_1 H5B_1 109.9 . . no
C6_1 C5_1 H5B_1 109.9 . . no
H5A_1 C5_1 H5B_1 108.3 . . no
O4_1 C6_1 C5_1 108.5(3) . . no
O4_1 C6_1 H6A_1 110.0 . . no
C5_1 C6_1 H6A_1 110.0 . . no
O4_1 C6_1 H6B_1 110.0 . . no
C5_1 C6_1 H6B_1 110.0 . . no
H6A_1 C6_1 H6B_1 108.4 . . no
O4_1 C7_1 C8_1 107.8(3) . . no
O4_1 C7_1 H7A_1 110.1 . . no
C8_1 C7_1 H7A_1 110.1 . . no
O4_1 C7_1 H7B_1 110.1 . . no
C8_1 C7_1 H7B_1 110.1 . . no
H7A_1 C7_1 H7B_1 108.5 . . no
O5_1 C8_1 C7_1 108.3(3) . . no
O5_1 C8_1 H8A_1 110.0 . . no
C7_1 C8_1 H8A_1 110.0 . . no
O5_1 C8_1 H8B_1 110.0 . . no
C7_1 C8_1 H8B_1 110.0 . . no
H8A_1 C8_1 H8B_1 108.4 . . no
O5_1 C9_1 C10_1 107.3(3) . . no
O5_1 C9_1 H9A_1 110.3 . . no
C10_1 C9_1 H9A_1 110.3 . . no
O5_1 C9_1 H9B_1 110.3 . . no
C10_1 C9_1 H9B_1 110.3 . . no
H9A_1 C9_1 H9B_1 108.5 . . no
O1_1 C10_1 C9_1 107.9(3) . . no
O1_1 C10_1 H10A_1 110.1 . . no
C9_1 C10_1 H10A_1 110.1 . . no
O1_1 C10_1 H10B_1 110.1 . . no
C9_1 C10_1 H10B_1 110.1 . . no
H10A_1 C10_1 H10B_1 108.4 . . no
C1_1 O1_1 C10_1 113.4(3) . . no
C3_1 O2_1 C2_1 114.4(3) . . no
C4_1 O3_1 C5_1 112.0(3) . . no
C7_1 O4_1 C6_1 114.4(3) . . no
C9_1 O5_1 C8_1 113.6(3) . . no
O7_1 Ni1_1 O6_1 173.96(11) . . no
O7_1 Ni1_1 O8_1 88.81(10) . . no
O6_1 Ni1_1 O8_1 87.32(10) . . no
O7_1 Ni1_1 O11_1 90.17(10) . . no
O6_1 Ni1_1 O11_1 94.40(11) . . no
O8_1 Ni1_1 O11_1 89.04(10) . . no
O7_1 Ni1_1 O10_1 92.78(9) . . no
O6_1 Ni1_1 O10_1 91.34(10) . . no
O8_1 Ni1_1 O10_1 176.55(10) . . no
O11_1 Ni1_1 O10_1 87.89(9) . . no
O7_1 Ni1_1 O9_1 85.90(10) . . no
O6_1 Ni1_1 O9_1 89.77(11) . . no
O8_1 Ni1_1 O9_1 94.40(10) . . no
O11_1 Ni1_1 O9_1 174.72(11) . . no
O10_1 Ni1_1 O9_1 88.78(9) . . no
Ni1_1 O6_1 H6C_1 123(2) . . no
Ni1_1 O6_1 H6D_1 131(2) . . no
H6C_1 O6_1 H6D_1 103.9(15) . . no
Ni1_1 O7_1 H7C_1 120(2) . . no
Ni1_1 O7_1 H7D_1 124(2) . . no
H7C_1 O7_1 H7D_1 102.9(15) . . no
Ni1_1 O8_1 H8C_1 118(2) . . no
Ni1_1 O8_1 H8D_1 129(2) . . no
H8C_1 O8_1 H8D_1 106.0(16) . . no
Ni1_1 O9_1 H9C_1 112(2) . . no
Ni1_1 O9_1 H9D_1 117(2) . . no
H9C_1 O9_1 H9D_1 103.0(15) . . no
Ni1_1 O10_1 H10C_1 118(2) . . no
Ni1_1 O10_1 H10D_1 122(2) . . no
H10C_1 O10_1 H10D_1 101.5(14) . . no
Ni1_1 O11_1 H11C_1 111(2) . . no
Ni1_1 O11_1 H11D_1 130(2) . . no
H11C_1 O11_1 H11D_1 104.3(15) . . no
O14_1 N1_1 O12_1 120.9(3) . . no
O14_1 N1_1 O13_1 119.9(3) . . no
O12_1 N1_1 O13_1 119.2(3) . . no
O16_1 N2_1 O15_1 120.1(3) . . no
O16_1 N2_1 O17_1 119.2(3) . . no
O15_1 N2_1 O17_1 120.8(3) . . no
H18C_1 O18_1 H18D_1 104.0(16) . . no
H18C_1 O18'_1 H18D_1 97(4) . . no
O1_2 C1_2 C2_2 108.3(3) . . no
O1_2 C1_2 H1A_2 110.0 . . no
C2_2 C1_2 H1A_2 110.0 . . no
O1_2 C1_2 H1B_2 110.0 . . no
C2_2 C1_2 H1B_2 110.0 . . no
H1A_2 C1_2 H1B_2 108.4 . . no
O2_2 C2_2 C1_2 109.1(3) . . no
O2_2 C2_2 H2A_2 109.9 . . no
C1_2 C2_2 H2A_2 109.9 . . no
O2_2 C2_2 H2B_2 109.9 . . no
C1_2 C2_2 H2B_2 109.9 . . no
H2A_2 C2_2 H2B_2 108.3 . . no
O2_2 C3_2 C4_2 111.1(3) . . no
O2_2 C3_2 H3A_2 109.4 . . no
C4_2 C3_2 H3A_2 109.4 . . no
O2_2 C3_2 H3B_2 109.4 . . no
C4_2 C3_2 H3B_2 109.4 . . no
H3A_2 C3_2 H3B_2 108.0 . . no
O3_2 C4_2 C3_2 108.2(3) . . no
O3_2 C4_2 H4A_2 110.0 . . no
C3_2 C4_2 H4A_2 110.1 . . no
O3_2 C4_2 H4B_2 110.0 . . no
C3_2 C4_2 H4B_2 110.0 . . no
H4A_2 C4_2 H4B_2 108.4 . . no
O3_2 C5_2 C6_2 108.5(3) . . no
O3_2 C5_2 H5A_2 110.0 . . no
C6_2 C5_2 H5A_2 110.0 . . no
O3_2 C5_2 H5B_2 110.0 . . no
C6_2 C5_2 H5B_2 110.0 . . no
H5A_2 C5_2 H5B_2 108.4 . . no
O4_2 C6_2 C5_2 108.1(3) . . no
O4_2 C6_2 H6A_2 110.1 . . no
C5_2 C6_2 H6A_2 110.1 . . no
O4_2 C6_2 H6B_2 110.1 . . no
C5_2 C6_2 H6B_2 110.1 . . no
H6A_2 C6_2 H6B_2 108.4 . . no
O4_2 C7_2 C8_2 107.9(3) . . no
O4_2 C7_2 H7A_2 110.1 . . no
C8_2 C7_2 H7A_2 110.1 . . no
O4_2 C7_2 H7B_2 110.1 . . no
C8_2 C7_2 H7B_2 110.1 . . no
H7A_2 C7_2 H7B_2 108.4 . . no
O5_2 C8_2 C7_2 106.8(3) . . no
O5_2 C8_2 H8A_2 110.4 . . no
C7_2 C8_2 H8A_2 110.4 . . no
O5_2 C8_2 H8B_2 110.4 . . no
C7_2 C8_2 H8B_2 110.4 . . no
H8A_2 C8_2 H8B_2 108.6 . . no
O5_2 C9_2 C10_2 108.3(3) . . no
O5_2 C9_2 H9A_2 110.0 . . no
C10_2 C9_2 H9A_2 110.0 . . no
O5_2 C9_2 H9B_2 110.0 . . no
C10_2 C9_2 H9B_2 110.0 . . no
H9A_2 C9_2 H9B_2 108.4 . . no
O1_2 C10_2 C9_2 107.4(3) . . no
O1_2 C10_2 H10A_2 110.2 . . no
C9_2 C10_2 H10A_2 110.2 . . no
O1_2 C10_2 H10B_2 110.2 . . no
C9_2 C10_2 H10B_2 110.2 . . no
H10A_2 C10_2 H10B_2 108.5 . . no
C10_2 O1_2 C1_2 112.7(3) . . no
C2_2 O2_2 C3_2 112.6(3) . . no
C4_2 O3_2 C5_2 112.3(3) . . no
C6_2 O4_2 C7_2 115.4(3) . . no
C8_2 O5_2 C9_2 114.9(3) . . no
O11_2 Ni2_2 O7_2 90.13(10) . . no
O11_2 Ni2_2 O6_2 93.44(11) . . no
O7_2 Ni2_2 O6_2 174.89(11) . . no
O11_2 Ni2_2 O9_2 173.52(10) . . no
O7_2 Ni2_2 O9_2 85.92(10) . . no
O6_2 Ni2_2 O9_2 90.84(11) . . no
O11_2 Ni2_2 O8_2 90.45(10) . . no
O7_2 Ni2_2 O8_2 89.37(9) . . no
O6_2 Ni2_2 O8_2 86.94(10) . . no
O9_2 Ni2_2 O8_2 94.63(9) . . no
O11_2 Ni2_2 O10_2 88.00(9) . . no
O7_2 Ni2_2 O10_2 92.52(9) . . no
O6_2 Ni2_2 O10_2 91.26(9) . . no
O9_2 Ni2_2 O10_2 87.05(9) . . no
O8_2 Ni2_2 O10_2 177.56(10) . . no
Ni2_2 O6_2 H6C_2 120(2) . . no
Ni2_2 O6_2 H6D_2 136(2) . . no
H6C_2 O6_2 H6D_2 104.7(15) . . no
Ni2_2 O7_2 H7C_2 116(2) . . no
Ni2_2 O7_2 H7D_2 120(2) . . no
H7C_2 O7_2 H7D_2 102.6(15) . . no
Ni2_2 O8_2 H8C_2 115(2) . . no
Ni2_2 O8_2 H8D_2 123(2) . . no
H8C_2 O8_2 H8D_2 105.0(15) . . no
Ni2_2 O9_2 H9C_2 119(2) . . no
Ni2_2 O9_2 H9D_2 121(2) . . no
H9C_2 O9_2 H9D_2 107.3(16) . . no
Ni2_2 O10_2 H10C_2 112(2) . . no
Ni2_2 O10_2 H10D_2 116(2) . . no
H10C_2 O10_2 H10D_2 103.2(15) . . no
Ni2_2 O11_2 H11C_2 112(2) . . no
Ni2_2 O11_2 H11D_2 128(2) . . no
H11C_2 O11_2 H11D_2 102.7(15) . . no
O14_2 N1_2 O13_2 120.9(3) . . no
O14_2 N1_2 O12_2 119.7(3) . . no
O13_2 N1_2 O12_2 119.3(3) . . no
O16_2 N2_2 O15_2 119.8(3) . . no
O16_2 N2_2 O17_2 119.4(3) . . no
O15_2 N2_2 O17_2 120.7(3) . . no
H18C_2 O18_2 H18D_2 100.1(15) . . no

loop_
_geom_bond_atom_site_label_1
_geom_bond_atom_site_label_2
_geom_bond_distance
_geom_bond_site_symmetry_2
_geom_bond_publ_flag
C1_1 O1_1 1.419(4) . no
C1_1 C2_1 1.501(5) . no
C1_1 H1A_1 0.9900 . no
C1_1 H1B_1 0.9900 . no
C2_1 O2_1 1.432(4) . no
C2_1 H2A_1 0.9900 . no
C2_1 H2B_1 0.9900 . no
C3_1 O2_1 1.423(4) . no
C3_1 C4_1 1.505(5) . no
C3_1 H3A_1 0.9900 . no
C3_1 H3B_1 0.9900 . no
C4_1 O3_1 1.411(4) . no
C4_1 H4A_1 0.9900 . no
C4_1 H4B_1 0.9900 . no
C5_1 O3_1 1.420(4) . no
C5_1 C6_1 1.488(5) . no
C5_1 H5A_1 0.9900 . no
C5_1 H5B_1 0.9900 . no
C6_1 O4_1 1.439(4) . no
C6_1 H6A_1 0.9900 . no
C6_1 H6B_1 0.9900 . no
C7_1 O4_1 1.419(4) . no
C7_1 C8_1 1.503(5) . no
C7_1 H7A_1 0.9900 . no
C7_1 H7B_1 0.9900 . no
C8_1 O5_1 1.433(4) . no
C8_1 H8A_1 0.9900 . no
C8_1 H8B_1 0.9900 . no
C9_1 O5_1 1.414(4) . no
C9_1 C10_1 1.505(5) . no
C9_1 H9A_1 0.9900 . no
C9_1 H9B_1 0.9900 . no
C10_1 O1_1 1.436(4) . no
C10_1 H10A_1 0.9900 . no
C10_1 H10B_1 0.9900 . no
Ni1_1 O7_1 2.035(2) . no
Ni1_1 O6_1 2.043(2) . no
Ni1_1 O8_1 2.046(2) . no
Ni1_1 O11_1 2.046(2) . no
Ni1_1 O10_1 2.060(2) . no
Ni1_1 O9_1 2.069(2) . no
O6_1 H6C_1 0.838(10) . no
O6_1 H6D_1 0.834(10) . no
O7_1 H7C_1 0.835(10) . no
O7_1 H7D_1 0.843(10) . no
O8_1 H8C_1 0.826(10) . no
O8_1 H8D_1 0.836(10) . no
O9_1 H9C_1 0.840(10) . no
O9_1 H9D_1 0.843(10) . no
O10_1 H10C_1 0.850(10) . no
O10_1 H10D_1 0.853(10) . no
O11_1 H11C_1 0.831(10) . no
O11_1 H11D_1 0.842(10) . no
N1_1 O14_1 1.242(3) . no
N1_1 O12_1 1.242(4) . no
N1_1 O13_1 1.256(3) . no
N2_1 O16_1 1.243(4) . no
N2_1 O15_1 1.245(3) . no
N2_1 O17_1 1.250(4) . no
O18_1 H18C_1 0.837(10) . no
O18_1 H18D_1 0.840(10) . no
O18'_1 H18C_1 0.74(4) . no
O18'_1 H18D_1 1.01(3) . no
C1_2 O1_2 1.432(4) . no
C1_2 C2_2 1.505(5) . no
C1_2 H1A_2 0.9900 . no
C1_2 H1B_2 0.9900 . no
C2_2 O2_2 1.428(4) . no
C2_2 H2A_2 0.9900 . no
C2_2 H2B_2 0.9900 . no
C3_2 O2_2 1.443(4) . no
C3_2 C4_2 1.517(5) . no
C3_2 H3A_2 0.9900 . no
C3_2 H3B_2 0.9900 . no
C4_2 O3_2 1.415(4) . no
C4_2 H4A_2 0.9900 . no
C4_2 H4B_2 0.9900 . no
C5_2 O3_2 1.433(4) . no
C5_2 C6_2 1.495(5) . no
C5_2 H5A_2 0.9900 . no
C5_2 H5B_2 0.9900 . no
C6_2 O4_2 1.425(4) . no
C6_2 H6A_2 0.9900 . no
C6_2 H6B_2 0.9900 . no
C7_2 O4_2 1.436(4) . no
C7_2 C8_2 1.498(5) . no
C7_2 H7A_2 0.9900 . no
C7_2 H7B_2 0.9900 . no
C8_2 O5_2 1.432(4) . no
C8_2 H8A_2 0.9900 . no
C8_2 H8B_2 0.9900 . no
C9_2 O5_2 1.436(4) . no
C9_2 C10_2 1.502(5) . no
C9_2 H9A_2 0.9900 . no
C9_2 H9B_2 0.9900 . no
C10_2 O1_2 1.427(4) . no
C10_2 H10A_2 0.9900 . no
C10_2 H10B_2 0.9900 . no
Ni2_2 O11_2 2.042(2) . no
Ni2_2 O7_2 2.042(2) . no
Ni2_2 O6_2 2.043(2) . no
Ni2_2 O9_2 2.050(2) . no
Ni2_2 O8_2 2.054(2) . no
Ni2_2 O10_2 2.065(2) . no
O6_2 H6C_2 0.836(10) . no
O6_2 H6D_2 0.833(10) . no
O7_2 H7C_2 0.839(10) . no
O7_2 H7D_2 0.847(10) . no
O8_2 H8C_2 0.834(10) . no
O8_2 H8D_2 0.835(10) . no
O9_2 H9C_2 0.831(10) . no
O9_2 H9D_2 0.826(10) . no
O10_2 H10C_2 0.843(10) . no
O10_2 H10D_2 0.839(10) . no
O11_2 H11C_2 0.844(10) . no
O11_2 H11D_2 0.848(10) . no
N1_2 O14_2 1.231(3) . no
N1_2 O13_2 1.246(3) . no
N1_2 O12_2 1.259(4) . no
N2_2 O16_2 1.250(4) . no
N2_2 O15_2 1.250(3) . no
N2_2 O17_2 1.256(4) . no
O18_2 H18C_2 0.866(10) . no
O18_2 H18D_2 0.852(10) . no

loop_
_geom_hbond_atom_site_label_D
_geom_hbond_atom_site_label_H
_geom_hbond_atom_site_label_A
_geom_hbond_distance_DH
_geom_hbond_distance_HA
_geom_hbond_distance_DA
_geom_hbond_angle_DHA
_geom_hbond_site_symmetry_A
O6_1 H6C_1 O3_1 0.838(10) 2.043(11) 2.876(4) 173(4) .
O6_1 H6D_1 O5_1 0.834(10) 1.920(14) 2.728(3) 163(4) .
O7_1 H7C_1 O4_2 0.835(10) 1.937(11) 2.768(3) 174(3) .
O7_1 H7D_1 O1_2 0.843(10) 1.933(12) 2.766(3) 169(3) .
O8_1 H8C_1 O2_1 0.826(10) 2.030(13) 2.841(4) 167(4) .
O8_1 H8D_1 O13_2 0.836(10) 2.004(11) 2.838(3) 175(4) 3_454
O9_1 H9C_1 O16_1 0.840(10) 1.931(11) 2.767(3) 173(4) 4
O9_1 H9D_1 O14_1 0.843(10) 2.047(13) 2.867(3) 164(3) .
O10_1 H10C_1 O12_1 0.850(10) 1.902(13) 2.739(3) 168(3) .
O10_1 H10D_1 O17_1 0.853(10) 1.916(11) 2.765(4) 173(3) .
O11_1 H11C_1 O15_1 0.831(10) 1.969(12) 2.791(3) 170(4) .
O11_1 H11D_1 O18_1 0.842(10) 1.874(12) 2.705(6) 169(3) .
O6_2 H6C_2 O3_2 0.836(10) 2.013(14) 2.830(4) 166(3) .
O6_2 H6D_2 O5_2 0.833(10) 1.915(10) 2.747(3) 176(3) .
O7_2 H7C_2 O4_1 0.839(10) 1.935(10) 2.770(3) 174(3) 1_655
O7_2 H7D_2 O1_1 0.847(10) 1.912(14) 2.739(3) 165(3) 1_655
O8_2 H8C_2 O2_2 0.834(10) 1.990(10) 2.824(4) 178(3) .
O8_2 H8D_2 O13_1 0.835(10) 2.043(14) 2.850(3) 162(3) 3_554
O9_2 H9C_2 O16_2 0.831(10) 1.885(10) 2.715(3) 177(4) 4_655
O9_2 H9D_2 O14_2 0.826(10) 2.013(12) 2.828(3) 169(4) .
O10_2 H10C_2 O12_2 0.843(10) 1.913(14) 2.734(3) 164(3) .
O10_2 H10D_2 O17_2 0.839(10) 1.894(13) 2.718(4) 167(3) .
O11_2 H11C_2 O15_2 0.844(10) 1.930(12) 2.767(3) 171(4) .
O11_2 H11D_2 O18_2 0.848(10) 1.855(11) 2.700(4) 175(3) .
O18_2 H18D_2 O13_2 0.852(10) 2.10(2) 2.927(4) 162(5) 4_645

loop_
_geom_torsion_atom_site_label_1
_geom_torsion_atom_site_label_2
_geom_torsion_atom_site_label_3
_geom_torsion_atom_site_label_4
_geom_torsion
_geom_torsion_site_symmetry_1
_geom_torsion_site_symmetry_2
_geom_torsion_site_symmetry_3
_geom_torsion_site_symmetry_4
_geom_torsion_publ_flag
O1_1 C1_1 C2_1 O2_1 77.9(4) . . . . no
O2_1 C3_1 C4_1 O3_1 57.6(4) . . . . no
O3_1 C5_1 C6_1 O4_1 -71.4(4) . . . . no
O4_1 C7_1 C8_1 O5_1 66.2(4) . . . . no
O5_1 C9_1 C10_1 O1_1 -62.4(4) . . . . no
C2_1 C1_1 O1_1 C10_1 -170.5(3) . . . . no
C9_1 C10_1 O1_1 C1_1 175.3(3) . . . . no
C4_1 C3_1 O2_1 C2_1 81.6(4) . . . . no
C1_1 C2_1 O2_1 C3_1 -166.8(3) . . . . no
C3_1 C4_1 O3_1 C5_1 174.7(3) . . . . no
C6_1 C5_1 O3_1 C4_1 164.5(3) . . . . no
C8_1 C7_1 O4_1 C6_1 -169.7(3) . . . . no
C5_1 C6_1 O4_1 C7_1 161.6(3) . . . . no
C10_1 C9_1 O5_1 C8_1 168.1(3) . . . . no
C7_1 C8_1 O5_1 C9_1 -156.6(3) . . . . no
O1_2 C1_2 C2_2 O2_2 77.4(4) . . . . no
O2_2 C3_2 C4_2 O3_2 56.1(4) . . . . no
O3_2 C5_2 C6_2 O4_2 -74.0(4) . . . . no
O4_2 C7_2 C8_2 O5_2 68.2(4) . . . . no
O5_2 C9_2 C10_2 O1_2 -61.4(4) . . . . no
C9_2 C10_2 O1_2 C1_2 178.8(3) . . . . no
C2_2 C1_2 O1_2 C10_2 -166.5(3) . . . . no
C1_2 C2_2 O2_2 C3_2 -168.0(3) . . . . no
C4_2 C3_2 O2_2 C2_2 81.8(4) . . . . no
C3_2 C4_2 O3_2 C5_2 171.9(3) . . . . no
C6_2 C5_2 O3_2 C4_2 164.8(3) . . . . no
C5_2 C6_2 O4_2 C7_2 164.2(3) . . . . no
C8_2 C7_2 O4_2 C6_2 -165.1(3) . . . . no
C7_2 C8_2 O5_2 C9_2 -164.0(3) . . . . no
C10_2 C9_2 O5_2 C8_2 165.5(3) . . . . no
